data_7030002
loop_
_publ_author_name
'Kumar, Amit'
'Pandey, Rampal'
'Gupta, Rakesh Kumar'
'Mishra, Veenu'
'Mobin, Shaikh M.'
'Pandey, Daya Shankar'

_publ_section_title
;
 Swift photoswitching in a binuclear Zn(ii) metallacycle relative to a
 salen-type ligand.
;
_journal_issue 17
_journal_name_full 'Dalton transactions (Cambridge, England : 2003)'
_journal_page_first 6365
_journal_page_last 6376
_journal_paper_doi 10.1039/c4dt00248b
_journal_volume 43
_journal_year 2014
_chemical_formula_moiety '2(C35 H28 N6 O2 Zn),1.2(C H2 Cl2)'
_chemical_formula_sum 'C71.2 H58.4 Cl2.4 N12 O4 Zn2'
_chemical_formula_weight 1361.92
_chemical_name_systematic
;
 ?
;
_space_group_crystal_system triclinic
_space_group_IT_number 2
_space_group_name_Hall '-P 1'
_space_group_name_H-M_alt 'P -1'
_symmetry_space_group_name_Hall '-P 1'
_symmetry_space_group_name_H-M 'P -1'
_atom_sites_solution_hydrogens geom
_atom_sites_solution_primary direct
_atom_sites_solution_secondary difmap
_audit_creation_method SHELXL-97
_cell_angle_alpha 82.851(6)
_cell_angle_beta 68.389(6)
_cell_angle_gamma 77.788(6)
_cell_formula_units_Z 2
_cell_length_a 13.0742(8)
_cell_length_b 15.6117(12)
_cell_length_c 17.5354(11)
_cell_measurement_reflns_used 7582
_cell_measurement_temperature 150(2)
_cell_measurement_theta_max 71.4870
_cell_measurement_theta_min 4.1470
_cell_volume 3248.0(4)
_computing_cell_refinement 'CrysAlis RED, Oxford Diffraction Ltd.,'
_computing_data_collection 'CrysAlis CCD, Oxford Diffraction Ltd.,'
_computing_data_reduction 'CrysAlis RED, Oxford Diffraction Ltd.,'
_computing_molecular_graphics Ortep3
_computing_publication_material Shelx97
_computing_structure_refinement 'SHELXL-97 (Sheldrick, 1997)'
_computing_structure_solution 'SHELXS-97 (Sheldrick, 1997)'
_diffrn_ambient_temperature 150(2)
_diffrn_detector_area_resol_mean 15.9948
_diffrn_measured_fraction_theta_full 0.973
_diffrn_measured_fraction_theta_max 0.973
_diffrn_measurement_device_type 'OXFORD DIFFRACTION SUPER NOVA'
_diffrn_measurement_method \w/q-scan
_diffrn_radiation_monochromator graphite
_diffrn_radiation_source 'Micro-Focus (Cu) X-ray Source'
_diffrn_radiation_type CuK\a
_diffrn_radiation_wavelength 1.54184
_diffrn_reflns_av_R_equivalents 0.0506
_diffrn_reflns_av_sigmaI/netI 0.0618
_diffrn_reflns_limit_h_max 14
_diffrn_reflns_limit_h_min -16
_diffrn_reflns_limit_k_max 19
_diffrn_reflns_limit_k_min -17
_diffrn_reflns_limit_l_max 19
_diffrn_reflns_limit_l_min -21
_diffrn_reflns_number 23807
_diffrn_reflns_theta_full 72.87
_diffrn_reflns_theta_max 72.87
_diffrn_reflns_theta_min 3.70
_exptl_absorpt_coefficient_mu 2.296
_exptl_absorpt_correction_T_max 0.6442
_exptl_absorpt_correction_T_min 0.5179
_exptl_absorpt_correction_type multi-scan
_exptl_absorpt_process_details
;
CrysAlis RED, Oxford Diffraction Ltd.,
Version 1.171.31.7 (release 18-10-2006 CrysAlis171 .NET)
(compiled Oct 18 2006,16:28:17)
Empirical absorption correction using spherical harmonics,
 implemented in SCALE3 ABSPACK scaling algorithm.
;
_exptl_crystal_colour COLORLESS
_exptl_crystal_density_diffrn 1.393
_exptl_crystal_density_method 'not measured'
_exptl_crystal_description BLOCK
_exptl_crystal_F_000 1405.2
_exptl_crystal_size_max 0.33
_exptl_crystal_size_mid 0.26
_exptl_crystal_size_min 0.21
_refine_diff_density_max 1.363
_refine_diff_density_min -0.958
_refine_diff_density_rms 0.089
_refine_ls_extinction_method none
_refine_ls_goodness_of_fit_ref 1.035
_refine_ls_hydrogen_treatment riding
_refine_ls_matrix_type full
_refine_ls_number_parameters 850
_refine_ls_number_reflns 12617
_refine_ls_number_restraints 3
_refine_ls_restrained_S_all 1.036
_refine_ls_R_factor_all 0.0994
_refine_ls_R_factor_gt 0.0789
_refine_ls_shift/su_max 0.001
_refine_ls_shift/su_mean 0.000
_refine_ls_structure_factor_coef Fsqd
_refine_ls_weighting_details
;
 w=1/[\s^2^(Fo^2^)+(0.1420P)^2^+1.5000P]
 where P=(Fo^2^+2Fc^2^)/3
;
_refine_ls_weighting_scheme calc
_refine_ls_wR_factor_gt 0.2216
_refine_ls_wR_factor_ref 0.2456
_reflns_number_gt 9048
_reflns_number_total 12617
_reflns_threshold_expression >2sigma(I)
_cod_data_source_file c4dt00248b2.cif
_cod_data_source_block 1
_cod_database_code 7030002

loop_
_symmetry_equiv_pos_as_xyz
'x, y, z'
'-x, -y, -z'

loop_
_atom_site_label
_atom_site_type_symbol
_atom_site_fract_x
_atom_site_fract_y
_atom_site_fract_z
_atom_site_U_iso_or_equiv
_atom_site_adp_type
_atom_site_occupancy
_atom_site_site_symmetry_order
_atom_site_calc_flag
_atom_site_refinement_flags_posn
_atom_site_refinement_flags_occupancy
_atom_site_disorder_assembly
_atom_site_disorder_group
Zn1 Zn 0.16737(4) 0.37557(4) 0.82851(3) 0.05210(19) Uani 1 1 d . . . .
Zn2 Zn 0.72795(5) 0.02463(4) 0.65232(4) 0.0579(2) Uani 1 1 d . . . .
O1 O 0.2290(3) 0.2531(2) 0.83074(18) 0.0580(7) Uani 1 1 d . . . .
O2 O 0.2159(2) 0.4279(2) 0.71918(17) 0.0581(8) Uani 1 1 d . . . .
O3 O 0.6019(3) 0.1100(2) 0.6454(2) 0.0661(9) Uani 1 1 d . . . .
O4 O 0.6827(3) -0.0428(2) 0.7538(2) 0.0743(10) Uani 1 1 d . . . .
N1 N 0.2335(3) 0.4068(2) 0.9063(2) 0.0510(8) Uani 1 1 d . . . .
N2A N 0.5711(7) 0.0732(6) 0.9296(5) 0.0526(13) Uiso 0.5 1 d . P A 1
N3A N 0.5987(7) 0.1100(5) 0.9823(6) 0.0622(13) Uiso 0.5 1 d . P A 1
N2B N 0.5828(7) 0.1066(5) 0.9441(5) 0.0526(13) Uiso 0.5 1 d . P A 2
N3B N 0.6203(7) 0.0324(6) 0.9318(5) 0.0622(13) Uiso 0.5 1 d . P A 2
N4 N 0.0045(3) 0.4261(2) 0.85464(19) 0.0464(7) Uani 1 1 d . . . .
N5 N -0.0448(3) 0.6072(3) 0.5433(2) 0.0563(9) Uani 1 1 d . . . .
N6 N 0.0057(3) 0.6322(3) 0.4705(2) 0.0580(9) Uani 1 1 d . . . .
N7 N 0.8314(3) 0.1102(2) 0.6291(2) 0.0527(8) Uani 1 1 d . . . .
N8 N 0.5636(3) 0.4722(3) 0.6245(2) 0.0622(10) Uani 1 1 d . . . .
N9 N 0.4790(3) 0.5154(3) 0.6128(2) 0.0626(10) Uani 1 1 d . . . .
N10 N 0.7973(3) -0.0788(2) 0.5818(2) 0.0523(8) Uani 1 1 d . . . .
N11 N 0.6896(3) -0.4001(2) 0.7995(2) 0.0579(9) Uani 1 1 d . . . .
N12 N 0.6467(3) -0.4309(3) 0.8718(2) 0.0596(9) Uani 1 1 d . . . .
C1 C -0.1170(3) 0.5099(3) 0.9733(2) 0.0482(9) Uani 1 1 d . . . .
C2 C 0.1931(3) 0.4888(3) 0.9455(3) 0.0517(10) Uani 1 1 d . . . .
C3 C 0.2238(4) 0.5655(3) 0.9014(3) 0.0565(10) Uani 1 1 d . . . .
C4 C 0.1777(4) 0.6438(3) 0.9397(3) 0.0586(11) Uani 1 1 d . . . .
H4 H 0.1983 0.6965 0.9101 0.070 Uiso 1 1 calc R . . .
C5 C -0.1026(4) 0.3516(3) 0.9806(3) 0.0532(10) Uani 1 1 d . . . .
C6 C -0.0749(3) 0.4295(3) 0.9381(2) 0.0491(9) Uani 1 1 d . . . .
C7 C -0.0826(4) 0.5940(3) 0.9283(3) 0.0545(10) Uani 1 1 d . . . .
H7A H -0.1387 0.6245 0.9047 0.082 Uiso 1 1 calc GR . . .
H7B H -0.0099 0.5804 0.8841 0.082 Uiso 1 1 calc GR . . .
H7C H -0.0769 0.6317 0.9667 0.082 Uiso 1 1 calc GR . . .
C8 C 0.3096(5) 0.5624(4) 0.8149(3) 0.0746(15) Uani 1 1 d . . . .
H8A H 0.3820 0.5305 0.8164 0.112 Uiso 1 1 calc GR . . .
H8B H 0.3168 0.6223 0.7921 0.112 Uiso 1 1 calc GR . . .
H8C H 0.2854 0.5323 0.7804 0.112 Uiso 1 1 calc GR . . .
C9 C -0.0586(4) 0.2652(3) 0.9402(3) 0.0672(13) Uani 1 1 d . . . .
H9A H -0.0847 0.2179 0.9805 0.101 Uiso 1 1 calc GR . . .
H9B H 0.0233 0.2549 0.9189 0.101 Uiso 1 1 calc GR . . .
H9C H -0.0857 0.2666 0.8948 0.101 Uiso 1 1 calc GR . . .
C10 C 0.3081(3) 0.3515(3) 0.9266(3) 0.0563(10) Uani 1 1 d . . . .
H10 H 0.3371 0.3711 0.9623 0.068 Uiso 1 1 calc R . . .
C11 C 0.3524(3) 0.2631(3) 0.9010(3) 0.0557(11) Uani 1 1 d . . . .
C12 C 0.3114(3) 0.2189(3) 0.8551(2) 0.0534(10) Uani 1 1 d . . . .
C13 C 0.3652(4) 0.1312(3) 0.8372(3) 0.0626(12) Uani 1 1 d . . . .
H13 H 0.3406 0.0998 0.8061 0.075 Uiso 1 1 calc R . . .
C14 C 0.4499(4) 0.0902(3) 0.8622(3) 0.0648(13) Uani 1 1 d . . . .
H14 H 0.4836 0.0314 0.8481 0.078 Uiso 1 1 calc R . . .
C15 C 0.4890(4) 0.1328(4) 0.9085(3) 0.0691(14) Uani 1 1 d . . . .
C16 C 0.4399(4) 0.2185(4) 0.9270(3) 0.0643(12) Uani 1 1 d . . . .
H16 H 0.4661 0.2483 0.9583 0.077 Uiso 1 1 calc R . . .
C17 C -0.0309(3) 0.4682(3) 0.7979(2) 0.0480(9) Uani 1 1 d . . . .
H17 H -0.1093 0.4884 0.8138 0.058 Uiso 1 1 calc R . . .
C18 C 0.0340(3) 0.4881(3) 0.7138(2) 0.0482(9) Uani 1 1 d . . . .
C19 C 0.1525(3) 0.4685(3) 0.6795(3) 0.0522(10) Uani 1 1 d . . . .
C20 C 0.2047(4) 0.4964(3) 0.5964(3) 0.0588(11) Uani 1 1 d . . . .
H20 H 0.2839 0.4841 0.5721 0.071 Uiso 1 1 calc R . . .
C21 C 0.1433(4) 0.5406(3) 0.5504(3) 0.0590(11) Uani 1 1 d . . . .
H21 H 0.1806 0.5579 0.4947 0.071 Uiso 1 1 calc R . . .
C22 C 0.0256(4) 0.5609(3) 0.5844(3) 0.0525(10) Uani 1 1 d . . . .
C23 C -0.0261(4) 0.5330(3) 0.6654(3) 0.0525(10) Uani 1 1 d . . . .
H23 H -0.1055 0.5449 0.6886 0.063 Uiso 1 1 calc R . . .
C24 C -0.0694(4) 0.6780(3) 0.4299(3) 0.0581(11) Uani 1 1 d . . . .
C25 C -0.0164(5) 0.7075(3) 0.3490(3) 0.0664(12) Uani 1 1 d . . . .
H25 H 0.0628 0.6953 0.3243 0.080 Uiso 1 1 calc R . . .
C26 C -0.0818(5) 0.7553(4) 0.3047(3) 0.0722(14) Uani 1 1 d . . . .
H26 H -0.0471 0.7765 0.2499 0.087 Uiso 1 1 calc R . . .
C27 C -0.1944(6) 0.7710(4) 0.3403(4) 0.0778(15) Uani 1 1 d . . . .
H27 H -0.2381 0.8039 0.3101 0.093 Uiso 1 1 calc R . . .
C28 C -0.2475(5) 0.7402(4) 0.4200(3) 0.0737(14) Uani 1 1 d . . . .
H28 H -0.3268 0.7516 0.4439 0.088 Uiso 1 1 calc R . . .
C29 C -0.1843(5) 0.6930(4) 0.4642(3) 0.0664(12) Uani 1 1 d . . . .
H29 H -0.2201 0.6708 0.5185 0.080 Uiso 1 1 calc R . . .
C30A C 0.6902(6) 0.0581(5) 1.0007(5) 0.072(3) Uani 0.5 1 d . P A 1
C31A C 0.7125(7) 0.0895(5) 1.0627(5) 0.089(3) Uani 0.5 1 d G P A 1
H31A H 0.6680 0.1417 1.0883 0.107 Uiso 0.5 1 calc R P A 1
C32A C 0.7999(8) 0.0444(6) 1.0873(6) 0.113(6) Uani 0.5 1 d G P A 1
H32A H 0.8151 0.0658 1.1296 0.136 Uiso 0.5 1 calc R P A 1
C33A C 0.8649(7) -0.0320(6) 1.0498(6) 0.082(2) Uiso 0.5 1 d G P A 1
H33A H 0.9247 -0.0628 1.0666 0.099 Uiso 0.5 1 calc R P A 1
C34A C 0.8426(7) -0.0634(5) 0.9878(5) 0.089(3) Uani 0.5 1 d G P A 1
H34A H 0.8871 -0.1156 0.9622 0.106 Uiso 0.5 1 calc R P A 1
C35A C 0.7553(7) -0.0183(6) 0.9633(5) 0.082(3) Uani 0.5 1 d G P A 1
H35A H 0.7400 -0.0397 0.9209 0.099 Uiso 0.5 1 calc R P A 1
C30B C 0.7105(6) 0.0062(5) 0.9619(5) 0.072(3) Uani 0.5 1 d . P A 2
C31B C 0.7386(8) 0.0575(4) 1.0079(6) 0.089(3) Uani 0.5 1 d G P A 2
H31B H 0.6970 0.1148 1.0209 0.107 Uiso 0.5 1 calc R P A 2
C32B C 0.8275(8) 0.0249(5) 1.0350(6) 0.113(6) Uani 0.5 1 d G P A 2
H32B H 0.8468 0.0599 1.0664 0.136 Uiso 0.5 1 calc R P A 2
C33B C 0.8884(7) -0.0591(6) 1.0160(6) 0.082(2) Uiso 0.5 1 d G P A 2
H33B H 0.9491 -0.0814 1.0345 0.099 Uiso 0.5 1 calc R P A 2
C34B C 0.8602(7) -0.1103(5) 0.9700(6) 0.089(3) Uani 0.5 1 d G P A 2
H34B H 0.9018 -0.1677 0.9570 0.106 Uiso 0.5 1 calc R P A 2
C35B C 0.7713(7) -0.0777(5) 0.9429(5) 0.082(3) Uani 0.5 1 d G P A 2
H35B H 0.7520 -0.1128 0.9115 0.099 Uiso 0.5 1 calc R P A 2
C36 C 0.9509(3) 0.0845(3) 0.6062(2) 0.0500(9) Uani 1 1 d . . . .
C37 C 0.9963(4) 0.0486(3) 0.6659(3) 0.0588(11) Uani 1 1 d . . . .
C38 C 0.9228(5) 0.0390(4) 0.7546(3) 0.0763(15) Uani 1 1 d . . . .
H38A H 0.8835 0.0971 0.7749 0.114 Uiso 1 1 calc GR . . .
H38B H 0.9690 0.0114 0.7872 0.114 Uiso 1 1 calc GR . . .
H38C H 0.8681 0.0025 0.7595 0.114 Uiso 1 1 calc GR . . .
C39 C 0.7957(4) 0.1927(3) 0.6230(2) 0.0529(10) Uani 1 1 d . . . .
H39 H 0.8500 0.2293 0.6101 0.063 Uiso 1 1 calc R . . .
C40 C 0.6839(4) 0.2367(3) 0.6333(3) 0.0553(10) Uani 1 1 d . . . .
C41 C 0.5936(4) 0.1944(3) 0.6435(3) 0.0553(10) Uani 1 1 d . . . .
C42 C 0.4902(4) 0.2488(3) 0.6521(3) 0.0626(12) Uani 1 1 d . . . .
H42 H 0.4270 0.2223 0.6621 0.075 Uiso 1 1 calc R . . .
C43 C 0.4766(4) 0.3383(3) 0.6466(3) 0.0608(11) Uani 1 1 d . . . .
H43 H 0.4052 0.3723 0.6517 0.073 Uiso 1 1 calc R . . .
C44 C 0.5669(4) 0.3804(3) 0.6334(3) 0.0589(11) Uani 1 1 d . . . .
C45 C 0.6680(4) 0.3289(3) 0.6283(3) 0.0582(11) Uani 1 1 d . . . .
H45 H 0.7293 0.3565 0.6213 0.070 Uiso 1 1 calc R . . .
C46 C 0.4749(4) 0.6070(3) 0.6058(3) 0.0614(12) Uani 1 1 d . . . .
C47 C 0.3975(5) 0.6585(4) 0.5744(3) 0.0724(14) Uani 1 1 d . . . .
H47 H 0.3503 0.6312 0.5589 0.087 Uiso 1 1 calc R . . .
C48 C 0.3882(5) 0.7462(4) 0.5655(4) 0.0778(15) Uani 1 1 d . . . .
H48 H 0.3377 0.7799 0.5410 0.093 Uiso 1 1 calc R . . .
C49 C 0.4502(6) 0.7863(4) 0.5912(5) 0.094(2) Uani 1 1 d . . . .
H49 H 0.4435 0.8483 0.5848 0.113 Uiso 1 1 calc R . . .
C50 C 0.5234(6) 0.7378(4) 0.6266(6) 0.112(3) Uani 1 1 d . . . .
H50 H 0.5653 0.7666 0.6462 0.135 Uiso 1 1 calc R . . .
C51 C 0.5361(5) 0.6485(4) 0.6339(5) 0.0897(19) Uani 1 1 d . . . .
H51 H 0.5870 0.6152 0.6582 0.108 Uiso 1 1 calc R . . .
C52 C 0.8683(3) -0.0707(3) 0.4969(2) 0.0496(9) Uani 1 1 d . . . .
C53 C 0.9831(3) -0.0963(3) 0.4764(2) 0.0488(9) Uani 1 1 d . . . .
C54 C 1.0352(3) -0.1330(3) 0.5402(2) 0.0528(10) Uani 1 1 d . . . .
H54A H 1.0432 -0.1971 0.5447 0.079 Uiso 1 1 calc GR . . .
H54B H 0.9873 -0.1091 0.5934 0.079 Uiso 1 1 calc GR . . .
H54C H 1.1091 -0.1167 0.5239 0.079 Uiso 1 1 calc GR . . .
C55 C 0.8186(4) -0.0347(3) 0.4387(3) 0.0543(10) Uani 1 1 d . . . .
C56 C 0.6940(4) -0.0123(4) 0.4625(3) 0.0691(13) Uani 1 1 d . . . .
H56A H 0.6615 -0.0648 0.4869 0.104 Uiso 1 1 calc GR . . .
H56B H 0.6748 0.0091 0.4137 0.104 Uiso 1 1 calc GR . . .
H56C H 0.6642 0.0334 0.5026 0.104 Uiso 1 1 calc GR . . .
C57 C 0.8884(4) -0.0248(3) 0.3582(3) 0.0599(11) Uani 1 1 d . . . .
H57 H 0.8562 -0.0009 0.3179 0.072 Uiso 1 1 calc R . . .
C58 C 0.7922(3) -0.1579(3) 0.6128(2) 0.0487(9) Uani 1 1 d . . . .
H58 H 0.8304 -0.2037 0.5760 0.058 Uiso 1 1 calc R . . .
C59 C 0.7347(3) -0.1843(3) 0.6971(2) 0.0519(10) Uani 1 1 d . . . .
C60 C 0.7349(3) -0.2742(3) 0.7134(2) 0.0526(10) Uani 1 1 d . . . .
H60 H 0.7724 -0.3128 0.6697 0.063 Uiso 1 1 calc R . . .
C61 C 0.6820(4) -0.3085(3) 0.7914(3) 0.0569(11) Uani 1 1 d . . . .
C62 C 0.6271(5) -0.2507(3) 0.8546(3) 0.0726(14) Uani 1 1 d . . . .
H62 H 0.5879 -0.2730 0.9080 0.087 Uiso 1 1 calc R . . .
C63 C 0.6284(5) -0.1645(4) 0.8415(3) 0.0774(16) Uani 1 1 d . . . .
H63 H 0.5921 -0.1275 0.8865 0.093 Uiso 1 1 calc R . . .
C64 C 0.6820(4) -0.1264(3) 0.7627(3) 0.0617(12) Uani 1 1 d . . . .
C65 C 0.6553(4) -0.5235(3) 0.8774(3) 0.0600(11) Uani 1 1 d . . . .
C66 C 0.6872(6) -0.5745(4) 0.8096(4) 0.0834(17) Uani 1 1 d . . . .
H66 H 0.7014 -0.5481 0.7557 0.100 Uiso 1 1 calc R . . .
C67 C 0.6972(6) -0.6628(4) 0.8230(4) 0.0924(19) Uani 1 1 d . . . .
H67 H 0.7186 -0.6981 0.7773 0.111 Uiso 1 1 calc R . . .
C68 C 0.6776(6) -0.7032(4) 0.8998(5) 0.0876(18) Uani 1 1 d . . . .
H68 H 0.6870 -0.7653 0.9066 0.105 Uiso 1 1 calc R . . .
C69 C 0.6447(5) -0.6537(4) 0.9659(4) 0.0769(15) Uani 1 1 d . . . .
H69 H 0.6300 -0.6811 1.0194 0.092 Uiso 1 1 calc R . . .
C70 C 0.6328(4) -0.5634(4) 0.9552(3) 0.0695(13) Uani 1 1 d . . . .
H70 H 0.6090 -0.5286 1.0015 0.083 Uiso 1 1 calc R . . .
Cl1A Cl -0.0299(3) 0.7548(3) 0.7505(2) 0.1389(14) Uani 0.67 1 d . P B 1
Cl2A Cl 0.1548(4) 0.8113(3) 0.7729(3) 0.1413(13) Uani 0.67 1 d . P B 1
C1A C 0.1141(10) 0.7300(9) 0.7301(10) 0.127(5) Uani 0.67 1 d . P B 1
H1AA H 0.1547 0.7293 0.6700 0.152 Uiso 0.67 1 calc R P B 1
H1AB H 0.1338 0.6710 0.7546 0.152 Uiso 0.67 1 calc R P B 1
Cl1B Cl 0.2791(11) 0.8524(8) 0.7833(8) 0.213(5) Uani 0.33 1 d . P C 2
Cl2B Cl 0.4615(6) 0.9554(5) 0.6941(5) 0.124(2) Uani 0.33 1 d . P C 2
C1B C 0.409(3) 0.876(3) 0.771(3) 0.222(19) Uiso 0.33 1 d . P C 2
H1BA H 0.4647 0.8203 0.7597 0.266 Uiso 0.33 1 calc R P C 2
H1BB H 0.4048 0.8949 0.8243 0.266 Uiso 0.33 1 calc R P C 2
Cl1C Cl -0.007(3) 0.8134(10) 0.8300(13) 0.265(14) Uani 0.2 1 d . P D 3
Cl2C Cl 0.0723(13) 0.7018(9) 0.7071(8) 0.130(4) Uiso 0.2 1 d . P D 3
C1C C 0.111(4) 0.800(3) 0.729(2) 0.120(14) Uiso 0.2 1 d . P D 3
H1CA H 0.1054 0.8496 0.6886 0.144 Uiso 0.2 1 calc R P D 3
H1CB H 0.1856 0.7883 0.7339 0.144 Uiso 0.2 1 calc R P D 3

loop_
_atom_site_aniso_label
_atom_site_aniso_U_11
_atom_site_aniso_U_22
_atom_site_aniso_U_33
_atom_site_aniso_U_23
_atom_site_aniso_U_13
_atom_site_aniso_U_12
Zn1 0.0434(3) 0.0602(4) 0.0413(3) 0.0014(2) -0.0093(2) 0.0022(2)
Zn2 0.0478(3) 0.0507(4) 0.0536(3) 0.0016(3) 0.0015(3) -0.0009(2)
O1 0.0516(16) 0.0603(18) 0.0543(16) -0.0047(14) -0.0176(14) 0.0057(14)
O2 0.0418(15) 0.074(2) 0.0446(15) 0.0057(14) -0.0083(12) 0.0019(13)
O3 0.0479(17) 0.0570(19) 0.074(2) 0.0008(15) -0.0046(15) -0.0015(14)
O4 0.087(2) 0.0524(19) 0.0498(17) -0.0008(14) 0.0082(16) -0.0015(16)
N1 0.0431(17) 0.059(2) 0.0417(17) -0.0032(15) -0.0073(14) -0.0035(15)
N4 0.0367(15) 0.0530(19) 0.0406(16) 0.0003(14) -0.0077(13) -0.0021(13)
N5 0.063(2) 0.063(2) 0.0421(18) 0.0018(16) -0.0197(16) -0.0107(18)
N6 0.062(2) 0.062(2) 0.0468(19) 0.0000(16) -0.0183(17) -0.0068(18)
N7 0.0432(17) 0.056(2) 0.0439(17) 0.0026(15) -0.0034(14) -0.0019(15)
N8 0.050(2) 0.061(2) 0.057(2) 0.0061(17) -0.0070(17) 0.0014(17)
N9 0.053(2) 0.065(2) 0.051(2) 0.0063(17) -0.0063(17) 0.0027(18)
N10 0.0432(17) 0.053(2) 0.0456(18) 0.0026(15) -0.0037(14) -0.0015(14)
N11 0.053(2) 0.057(2) 0.053(2) 0.0087(16) -0.0101(16) -0.0086(16)
N12 0.051(2) 0.062(2) 0.051(2) 0.0070(17) -0.0050(16) -0.0056(17)
C1 0.0398(19) 0.057(2) 0.0390(19) 0.0039(17) -0.0073(16) -0.0058(17)
C2 0.0400(19) 0.062(3) 0.045(2) -0.0005(18) -0.0081(16) -0.0056(17)
C3 0.047(2) 0.067(3) 0.044(2) 0.0029(19) -0.0046(18) -0.012(2)
C4 0.054(2) 0.063(3) 0.048(2) 0.014(2) -0.0076(19) -0.016(2)
C5 0.046(2) 0.057(2) 0.050(2) 0.0054(18) -0.0137(18) -0.0058(18)
C6 0.0373(18) 0.062(3) 0.0390(19) 0.0047(17) -0.0078(15) -0.0050(17)
C7 0.051(2) 0.059(3) 0.042(2) 0.0011(18) -0.0072(18) -0.0035(19)
C8 0.064(3) 0.089(4) 0.048(2) 0.006(2) 0.005(2) -0.017(3)
C9 0.062(3) 0.060(3) 0.062(3) 0.005(2) -0.006(2) -0.006(2)
C10 0.041(2) 0.074(3) 0.046(2) -0.002(2) -0.0100(17) -0.0037(19)
C11 0.042(2) 0.069(3) 0.042(2) 0.0009(19) -0.0072(17) 0.0034(19)
C12 0.045(2) 0.059(3) 0.042(2) 0.0065(18) -0.0069(17) -0.0010(18)
C13 0.056(3) 0.067(3) 0.051(2) -0.003(2) -0.011(2) 0.004(2)
C14 0.054(3) 0.063(3) 0.054(2) 0.009(2) -0.006(2) 0.008(2)
C15 0.047(2) 0.090(4) 0.047(2) 0.011(2) -0.0068(19) 0.010(2)
C16 0.045(2) 0.087(4) 0.050(2) 0.001(2) -0.0141(19) 0.003(2)
C17 0.0396(19) 0.052(2) 0.046(2) 0.0002(17) -0.0112(16) -0.0030(16)
C18 0.0414(19) 0.052(2) 0.044(2) 0.0033(17) -0.0110(16) -0.0024(16)
C19 0.042(2) 0.059(3) 0.046(2) -0.0004(18) -0.0096(17) -0.0035(18)
C20 0.044(2) 0.072(3) 0.050(2) 0.004(2) -0.0081(18) -0.006(2)
C21 0.054(2) 0.068(3) 0.044(2) 0.0078(19) -0.0106(19) -0.009(2)
C22 0.053(2) 0.053(2) 0.045(2) 0.0020(17) -0.0127(18) -0.0052(18)
C23 0.046(2) 0.057(2) 0.048(2) -0.0022(18) -0.0109(18) -0.0048(18)
C24 0.072(3) 0.058(3) 0.048(2) 0.0004(19) -0.027(2) -0.010(2)
C25 0.077(3) 0.072(3) 0.051(2) -0.001(2) -0.025(2) -0.013(2)
C26 0.098(4) 0.070(3) 0.053(3) 0.003(2) -0.035(3) -0.013(3)
C27 0.095(4) 0.078(4) 0.071(3) 0.001(3) -0.046(3) -0.008(3)
C28 0.074(3) 0.083(4) 0.069(3) -0.013(3) -0.036(3) 0.002(3)
C29 0.069(3) 0.078(3) 0.053(2) -0.005(2) -0.025(2) -0.007(2)
C30A 0.056(4) 0.089(7) 0.068(6) 0.031(4) -0.024(4) -0.021(5)
C31A 0.090(7) 0.073(7) 0.115(9) 0.032(6) -0.057(8) -0.021(5)
C32A 0.111(8) 0.094(8) 0.162(16) 0.053(10) -0.086(11) -0.043(7)
C34A 0.066(5) 0.076(8) 0.099(7) 0.020(6) -0.018(5) 0.007(5)
C35A 0.057(4) 0.096(8) 0.073(5) 0.025(6) -0.016(4) 0.000(5)
C30B 0.056(4) 0.089(7) 0.068(6) 0.031(4) -0.024(4) -0.021(5)
C31B 0.090(7) 0.073(7) 0.115(9) 0.032(6) -0.057(8) -0.021(5)
C32B 0.111(8) 0.094(8) 0.162(16) 0.053(10) -0.086(11) -0.043(7)
C34B 0.066(5) 0.076(8) 0.099(7) 0.020(6) -0.018(5) 0.007(5)
C35B 0.057(4) 0.096(8) 0.073(5) 0.025(6) -0.016(4) 0.000(5)
C36 0.043(2) 0.051(2) 0.046(2) 0.0052(17) -0.0083(17) -0.0055(17)
C37 0.067(3) 0.056(3) 0.045(2) 0.0043(18) -0.016(2) -0.004(2)
C38 0.072(3) 0.096(4) 0.044(2) 0.011(2) -0.010(2) -0.007(3)
C39 0.049(2) 0.053(2) 0.045(2) 0.0040(17) -0.0062(17) -0.0076(18)
C40 0.049(2) 0.056(3) 0.046(2) 0.0002(18) -0.0040(18) -0.0035(18)
C41 0.046(2) 0.053(3) 0.050(2) 0.0048(18) -0.0032(18) -0.0014(18)
C42 0.047(2) 0.064(3) 0.062(3) 0.005(2) -0.006(2) -0.006(2)
C43 0.042(2) 0.064(3) 0.059(3) 0.003(2) -0.0061(19) 0.0024(19)
C44 0.051(2) 0.055(3) 0.054(2) 0.0036(19) -0.0066(19) 0.0004(19)
C45 0.051(2) 0.059(3) 0.054(2) 0.0052(19) -0.0103(19) -0.0052(19)
C46 0.052(2) 0.058(3) 0.058(3) 0.007(2) -0.009(2) -0.003(2)
C47 0.077(3) 0.069(3) 0.065(3) 0.002(2) -0.028(3) 0.001(3)
C48 0.078(4) 0.073(4) 0.072(3) 0.006(3) -0.026(3) 0.003(3)
C49 0.082(4) 0.058(3) 0.121(5) 0.020(3) -0.027(4) -0.001(3)
C50 0.084(4) 0.061(4) 0.208(9) 0.012(4) -0.078(5) -0.011(3)
C51 0.068(3) 0.060(3) 0.139(6) 0.012(3) -0.045(4) -0.002(3)
C52 0.046(2) 0.048(2) 0.0418(19) 0.0030(16) -0.0057(17) -0.0017(17)
C53 0.044(2) 0.044(2) 0.048(2) 0.0013(16) -0.0089(17) -0.0006(16)
C54 0.045(2) 0.054(2) 0.045(2) 0.0052(17) -0.0062(17) 0.0008(17)
C55 0.051(2) 0.049(2) 0.053(2) 0.0013(18) -0.0133(19) -0.0008(18)
C56 0.054(3) 0.073(3) 0.071(3) 0.004(2) -0.022(2) 0.003(2)
C57 0.056(2) 0.062(3) 0.054(2) 0.006(2) -0.018(2) -0.001(2)
C58 0.044(2) 0.051(2) 0.042(2) -0.0022(17) -0.0088(16) -0.0005(16)
C59 0.046(2) 0.053(2) 0.044(2) 0.0021(17) -0.0056(17) -0.0041(17)
C60 0.048(2) 0.056(2) 0.041(2) 0.0010(17) -0.0042(17) -0.0047(18)
C61 0.054(2) 0.056(3) 0.047(2) 0.0060(18) -0.0080(19) -0.0040(19)
C62 0.078(3) 0.068(3) 0.043(2) 0.004(2) 0.005(2) -0.006(3)
C63 0.091(4) 0.063(3) 0.046(2) -0.002(2) 0.004(2) 0.001(3)
C64 0.058(3) 0.054(3) 0.050(2) 0.0016(19) 0.002(2) 0.000(2)
C65 0.048(2) 0.068(3) 0.057(3) 0.014(2) -0.013(2) -0.014(2)
C66 0.101(4) 0.072(4) 0.063(3) 0.010(3) -0.012(3) -0.024(3)
C67 0.118(5) 0.071(4) 0.075(4) 0.004(3) -0.015(4) -0.031(4)
C68 0.084(4) 0.062(3) 0.108(5) 0.018(3) -0.026(4) -0.023(3)
C69 0.069(3) 0.079(4) 0.079(4) 0.029(3) -0.026(3) -0.025(3)
C70 0.059(3) 0.076(3) 0.064(3) 0.014(2) -0.015(2) -0.016(2)
Cl1A 0.116(2) 0.172(3) 0.131(3) 0.079(2) -0.059(2) -0.053(2)
Cl2A 0.151(3) 0.138(3) 0.150(3) 0.053(2) -0.076(3) -0.049(2)
C1A 0.098(8) 0.133(11) 0.185(14) -0.002(10) -0.093(10) -0.018(7)
Cl1B 0.192(11) 0.208(11) 0.203(11) 0.001(8) -0.016(8) -0.064(9)
Cl2B 0.107(4) 0.119(5) 0.169(6) -0.060(4) -0.061(4) -0.015(3)
Cl1C 0.40(4) 0.093(9) 0.201(18) 0.015(10) -0.04(2) 0.040(14)

loop_
_atom_type_symbol
_atom_type_description
_atom_type_scat_dispersion_real
_atom_type_scat_dispersion_imag
_atom_type_scat_source
C C 0.0180 0.0090 'International Tables Vol C Tables 4.2.6.8 and 6.1.1.4'
H H 0.0000 0.0000 'International Tables Vol C Tables 4.2.6.8 and 6.1.1.4'
N N 0.0310 0.0180 'International Tables Vol C Tables 4.2.6.8 and 6.1.1.4'
O O 0.0490 0.0320 'International Tables Vol C Tables 4.2.6.8 and 6.1.1.4'
Zn Zn -1.5490 0.6780 'International Tables Vol C Tables 4.2.6.8 and 6.1.1.4'
Cl Cl 0.3639 0.7018 'International Tables Vol C Tables 4.2.6.8 and 6.1.1.4'

loop_
_geom_angle_atom_site_label_1
_geom_angle_atom_site_label_2
_geom_angle_atom_site_label_3
_geom_angle
_geom_angle_site_symmetry_1
_geom_angle_site_symmetry_3
O1 Zn1 O2 111.47(13) . .
O1 Zn1 N1 95.25(14) . .
O1 Zn1 N4 125.14(14) . .
O2 Zn1 N1 116.46(14) . .
O2 Zn1 N4 95.65(12) . .
N4 Zn1 N1 114.40(14) . .
O3 Zn2 N7 95.74(14) . .
O3 Zn2 N10 123.97(16) . .
O4 Zn2 O3 108.91(15) . .
O4 Zn2 N7 122.89(17) . .
O4 Zn2 N10 95.53(14) . .
N7 Zn2 N10 112.13(14) . .
C12 O1 Zn1 125.0(3) . .
C19 O2 Zn1 126.3(3) . .
C41 O3 Zn2 125.6(3) . .
C64 O4 Zn2 126.5(3) . .
C2 N1 Zn1 121.2(3) . .
C10 N1 Zn1 121.0(3) . .
C10 N1 C2 117.6(4) . .
N3A N2A C15 108.4(8) . .
N2A N3A C30A 112.7(8) . .
N3B N2B C15 107.3(9) . .
N2B N3B C30B 108.9(8) . .
C6 N4 Zn1 122.2(2) . .
C17 N4 Zn1 120.4(3) . .
C17 N4 C6 116.7(3) . .
N6 N5 C22 114.4(4) . .
N5 N6 C24 112.7(4) . .
C36 N7 Zn2 123.4(3) . .
C39 N7 Zn2 120.6(3) . .
C39 N7 C36 115.4(4) . .
N9 N8 C44 114.3(4) . .
N8 N9 C46 114.0(4) . .
C52 N10 Zn2 122.3(3) . .
C58 N10 Zn2 121.3(3) . .
C58 N10 C52 115.8(3) . .
N12 N11 C61 115.2(4) . .
N11 N12 C65 113.6(4) . .
C2 C1 C7 120.0(4) 2_567 .
C6 C1 C2 117.5(4) . 2_567
C6 C1 C7 122.5(4) . .
C1 C2 N1 118.5(4) 2_567 .
C3 C2 N1 119.9(4) . .
C3 C2 C1 121.5(4) . 2_567
C2 C3 C8 120.7(4) . .
C4 C3 C2 118.2(4) . .
C4 C3 C8 121.0(4) . .
C3 C4 C5 122.4(4) . 2_567
C4 C5 C6 117.8(4) 2_567 .
C4 C5 C9 120.5(4) 2_567 .
C6 C5 C9 121.6(4) . .
C1 C6 N4 118.7(4) . .
C1 C6 C5 122.5(4) . .
C5 C6 N4 118.8(4) . .
N1 C10 C11 126.9(4) . .
C12 C11 C10 124.8(4) . .
C16 C11 C10 115.5(5) . .
C16 C11 C12 119.6(4) . .
O1 C12 C11 124.4(4) . .
O1 C12 C13 119.4(4) . .
C13 C12 C11 116.2(4) . .
C14 C13 C12 122.9(5) . .
C13 C14 C15 121.0(5) . .
N2A C15 C14 108.2(6) . .
C14 C15 N2B 133.9(5) . .
C16 C15 N2A 133.4(6) . .
C16 C15 N2B 107.7(6) . .
C16 C15 C14 118.3(4) . .
C15 C16 C11 121.9(5) . .
N4 C17 C18 128.0(4) . .
C19 C18 C17 124.6(4) . .
C23 C18 C17 115.9(4) . .
C23 C18 C19 119.5(4) . .
O2 C19 C18 124.4(4) . .
O2 C19 C20 117.8(4) . .
C18 C19 C20 117.8(4) . .
C21 C20 C19 121.4(4) . .
C20 C21 C22 121.0(4) . .
N5 C22 C21 125.6(4) . .
C23 C22 N5 116.5(4) . .
C23 C22 C21 117.9(4) . .
C22 C23 C18 122.4(4) . .
C25 C24 N6 114.4(4) . .
C29 C24 N6 125.3(4) . .
C29 C24 C25 120.2(4) . .
C24 C25 C26 119.0(5) . .
C27 C26 C25 119.8(5) . .
C26 C27 C28 121.4(5) . .
C29 C28 C27 119.5(6) . .
C24 C29 C28 120.0(5) . .
C31A C30A N3A 114.1(7) . .
C31A C30A C35A 120.0 . .
C35A C30A N3A 125.9(7) . .
C30A C31A C32A 120.0 . .
C33A C32A C31A 120.0 . .
C34A C33A C32A 120.0 . .
C33A C34A C35A 120.0 . .
C34A C35A C30A 120.0 . .
C31B C30B N3B 124.8(6) . .
C31B C30B C35B 120.0 . .
C35B C30B N3B 115.2(6) . .
C32B C31B C30B 120.0 . .
C31B C32B C33B 120.0 . .
C34B C33B C32B 120.0 . .
C33B C34B C35B 120.0 . .
C34B C35B C30B 120.0 . .
C37 C36 N7 119.5(4) . .
C37 C36 C53 122.5(4) . 2_756
C53 C36 N7 117.9(4) 2_756 .
C36 C37 C38 121.0(4) . .
C57 C37 C36 118.0(4) 2_756 .
C57 C37 C38 121.0(4) 2_756 .
N7 C39 C40 128.0(4) . .
C41 C40 C39 124.9(4) . .
C45 C40 C39 115.3(4) . .
C45 C40 C41 119.7(4) . .
O3 C41 C40 123.9(4) . .
O3 C41 C42 119.5(4) . .
C42 C41 C40 116.7(4) . .
C43 C42 C41 122.7(5) . .
C42 C43 C44 120.7(4) . .
C43 C44 N8 125.8(4) . .
C45 C44 N8 116.3(4) . .
C45 C44 C43 117.9(4) . .
C44 C45 C40 122.3(5) . .
C47 C46 N9 117.4(5) . .
C51 C46 N9 124.3(4) . .
C51 C46 C47 118.2(5) . .
C48 C47 C46 121.4(6) . .
C47 C48 C49 120.0(6) . .
C48 C49 C50 120.2(6) . .
C51 C50 C49 120.4(7) . .
C50 C51 C46 119.7(6) . .
C53 C52 N10 118.7(4) . .
C53 C52 C55 122.7(4) . .
C55 C52 N10 118.6(4) . .
C36 C53 C54 121.2(4) 2_756 .
C52 C53 C36 116.8(4) . 2_756
C52 C53 C54 122.0(4) . .
C52 C55 C56 121.0(4) . .
C57 C55 C52 117.6(4) . .
C57 C55 C56 121.3(4) . .
C55 C57 C37 122.4(4) . 2_756
N10 C58 C59 127.1(4) . .
C60 C59 C58 115.6(4) . .
C60 C59 C64 119.5(4) . .
C64 C59 C58 124.9(4) . .
C61 C60 C59 121.7(4) . .
C60 C61 N11 115.9(4) . .
C60 C61 C62 118.3(4) . .
C62 C61 N11 125.8(4) . .
C63 C62 C61 121.4(4) . .
C62 C63 C64 122.2(5) . .
O4 C64 C59 123.5(4) . .
O4 C64 C63 119.7(4) . .
C63 C64 C59 116.8(4) . .
C66 C65 N12 123.8(4) . .
C70 C65 N12 116.4(5) . .
C70 C65 C66 119.8(5) . .
C67 C66 C65 118.0(5) . .
C66 C67 C68 122.6(6) . .
C69 C68 C67 119.5(6) . .
C68 C69 C70 119.8(5) . .
C65 C70 C69 120.2(6) . .
Cl1A C1A Cl2A 109.6(9) . .
Cl1B C1B Cl2B 117(3) . .
Cl2C C1C Cl1C 93(3) . .

loop_
_geom_bond_atom_site_label_1
_geom_bond_atom_site_label_2
_geom_bond_distance
_geom_bond_site_symmetry_2
Zn1 O1 1.913(3) .
Zn1 O2 1.918(3) .
Zn1 N1 2.014(4) .
Zn1 N4 2.007(3) .
Zn2 O3 1.920(3) .
Zn2 O4 1.910(3) .
Zn2 N7 2.000(4) .
Zn2 N10 2.003(4) .
O1 C12 1.291(5) .
O2 C19 1.291(5) .
O3 C41 1.296(5) .
O4 C64 1.296(6) .
N1 C2 1.434(6) .
N1 C10 1.282(5) .
N2A N3A 1.335(11) .
N2A C15 1.392(9) .
N3A C30A 1.415(10) .
N2B N3B 1.171(12) .
N2B C15 1.533(10) .
N3B C30B 1.427(10) .
N4 C6 1.448(5) .
N4 C17 1.299(5) .
N5 N6 1.259(5) .
N5 C22 1.402(5) .
N6 C24 1.440(6) .
N7 C36 1.441(5) .
N7 C39 1.279(5) .
N8 N9 1.241(5) .
N8 C44 1.415(6) .
N9 C46 1.411(6) .
N10 C52 1.442(5) .
N10 C58 1.290(5) .
N11 N12 1.261(5) .
N11 C61 1.406(6) .
N12 C65 1.419(6) .
C1 C2 1.405(5) 2_567
C1 C6 1.382(6) .
C1 C7 1.511(6) .
C2 C1 1.405(5) 2_567
C2 C3 1.392(6) .
C3 C4 1.379(7) .
C3 C8 1.518(6) .
C4 C5 1.382(6) 2_567
C5 C4 1.382(6) 2_567
C5 C6 1.389(6) .
C5 C9 1.503(7) .
C10 C11 1.438(7) .
C11 C12 1.423(7) .
C11 C16 1.404(6) .
C12 C13 1.417(6) .
C13 C14 1.347(7) .
C14 C15 1.396(8) .
C15 C16 1.377(7) .
C17 C18 1.437(5) .
C18 C19 1.418(5) .
C18 C23 1.393(6) .
C19 C20 1.420(6) .
C20 C21 1.369(6) .
C21 C22 1.410(6) .
C22 C23 1.389(6) .
C24 C25 1.397(6) .
C24 C29 1.377(7) .
C25 C26 1.402(7) .
C26 C27 1.350(8) .
C27 C28 1.388(8) .
C28 C29 1.378(7) .
C30A C31A 1.3900 .
C30A C35A 1.3900 .
C31A C32A 1.3900 .
C32A C33A 1.3900 .
C33A C34A 1.3900 .
C34A C35A 1.3900 .
C30B C31B 1.3900 .
C30B C35B 1.3900 .
C31B C32B 1.3900 .
C32B C33B 1.3900 .
C33B C34B 1.3900 .
C34B C35B 1.3900 .
C36 C37 1.390(6) .
C36 C53 1.400(5) 2_756
C37 C38 1.506(6) .
C37 C57 1.386(7) 2_756
C39 C40 1.432(6) .
C40 C41 1.416(6) .
C40 C45 1.407(6) .
C41 C42 1.404(6) .
C42 C43 1.366(7) .
C43 C44 1.404(7) .
C44 C45 1.372(6) .
C46 C47 1.390(7) .
C46 C51 1.375(8) .
C47 C48 1.343(8) .
C48 C49 1.345(9) .
C49 C50 1.374(9) .
C50 C51 1.363(8) .
C52 C53 1.388(6) .
C52 C55 1.403(6) .
C53 C36 1.400(5) 2_756
C53 C54 1.510(6) .
C55 C56 1.499(6) .
C55 C57 1.380(6) .
C57 C37 1.386(7) 2_756
C58 C59 1.443(5) .
C59 C60 1.396(6) .
C59 C64 1.423(6) .
C60 C61 1.384(6) .
C61 C62 1.394(7) .
C62 C63 1.340(7) .
C63 C64 1.419(6) .
C65 C66 1.398(8) .
C65 C70 1.380(6) .
C66 C67 1.357(8) .
C67 C68 1.371(8) .
C68 C69 1.357(9) .
C69 C70 1.382(8) .
Cl1A C1A 1.747(11) .
Cl2A C1A 1.810(13) .
Cl1B C1B 1.75(3) .
Cl2B C1B 1.76(3) .
Cl1C C1C 1.87(4) .
Cl2C C1C 1.83(4) .
